data_4033825
loop_
_publ_author_name
'Taschner, Ian S.'
'Walker, Tia L.'
'DeHaan, Hunter S.'
'Schrage, Briana R.'
'Ziegler, Christopher J.'
'Taschner, Michael J.'

_publ_section_title
;
 Synthesis, Characterization, and Copper(II) Chelates of
 1,11-Dithia-4,8-diazacyclotetradecane.
;
_journal_issue 17
_journal_name_full 'The Journal of organic chemistry'
_journal_page_first 11091
_journal_page_last 11102
_journal_paper_doi 10.1021/acs.joc.9b01682
_journal_volume 84
_journal_year 2019
_chemical_formula_sum 'C24 H34 N2 O4 S4'
_chemical_formula_weight 542.77
_space_group_crystal_system orthorhombic
_space_group_IT_number 61
_space_group_name_Hall '-P 2ac 2ab'
_space_group_name_H-M_alt 'P b c a'
_atom_sites_solution_hydrogens geom
_audit_creation_method SHELXL-2016/6
_cell_angle_alpha 90
_cell_angle_beta 90
_cell_angle_gamma 90
_cell_formula_units_Z 8
_cell_length_a 16.7399(7)
_cell_length_b 12.0024(5)
_cell_length_c 27.0312(12)
_cell_measurement_reflns_used 9794
_cell_measurement_temperature 100(2)
_cell_measurement_theta_max 67.56
_cell_measurement_theta_min 4.20
_cell_volume 5431.1(4)
_computing_cell_refinement 'Bruker SAINT'
_computing_data_collection 'Bruker APEX2'
_computing_data_reduction 'Bruker SAINT'
_computing_molecular_graphics 'Bruker SHELXTL'
_computing_publication_material 'Bruker SHELXTL'
_computing_structure_refinement 'SHELXL-2016/6 (Sheldrick, 2016)'
_computing_structure_solution 'SHELXT 2014/5 (Sheldrick, 2014)'
_diffrn_ambient_temperature 100(2)
_diffrn_measured_fraction_theta_full 0.983
_diffrn_measured_fraction_theta_max 0.983
_diffrn_measurement_device_type 'Bruker APEX-II CCD'
_diffrn_measurement_method '\f and \w scans'
_diffrn_radiation_type CuK\a
_diffrn_radiation_wavelength 1.54178
_diffrn_reflns_av_R_equivalents 0.0321
_diffrn_reflns_av_unetI/netI 0.0203
_diffrn_reflns_Laue_measured_fraction_full 0.983
_diffrn_reflns_Laue_measured_fraction_max 0.983
_diffrn_reflns_limit_h_max 19
_diffrn_reflns_limit_h_min -17
_diffrn_reflns_limit_k_max 14
_diffrn_reflns_limit_k_min -12
_diffrn_reflns_limit_l_max 32
_diffrn_reflns_limit_l_min -31
_diffrn_reflns_number 35206
_diffrn_reflns_point_group_measured_fraction_full 0.983
_diffrn_reflns_point_group_measured_fraction_max 0.983
_diffrn_reflns_theta_full 67.679
_diffrn_reflns_theta_max 67.686
_diffrn_reflns_theta_min 3.270
_exptl_absorpt_coefficient_mu 3.480
_exptl_absorpt_correction_T_max 0.7530
_exptl_absorpt_correction_T_min 0.5287
_exptl_absorpt_correction_type multi-scan
_exptl_absorpt_process_details SADABS
_exptl_crystal_colour colourless
_exptl_crystal_density_diffrn 1.328
_exptl_crystal_density_meas ?
_exptl_crystal_density_method 'not measured'
_exptl_crystal_description rod
_exptl_crystal_F_000 2304
_exptl_crystal_size_max 0.837
_exptl_crystal_size_mid 0.228
_exptl_crystal_size_min 0.111
_refine_diff_density_max 1.292
_refine_diff_density_min -0.392
_refine_diff_density_rms 0.060
_refine_ls_extinction_method none
_refine_ls_goodness_of_fit_ref 1.042
_refine_ls_hydrogen_treatment constr
_refine_ls_matrix_type full
_refine_ls_number_parameters 309
_refine_ls_number_reflns 4841
_refine_ls_number_restraints 0
_refine_ls_restrained_S_all 1.042
_refine_ls_R_factor_all 0.0467
_refine_ls_R_factor_gt 0.0431
_refine_ls_shift/su_max 0.001
_refine_ls_shift/su_mean 0.000
_refine_ls_structure_factor_coef Fsqd
_refine_ls_weighting_details 'w=1/[\s^2^(Fo^2^)+(0.0664P)^2^+5.8786P] where P=(Fo^2^+2Fc^2^)/3'
_refine_ls_weighting_scheme calc
_refine_ls_wR_factor_gt 0.1197
_refine_ls_wR_factor_ref 0.1227
_reflns_Friedel_coverage 0.000
_reflns_number_gt 4427
_reflns_number_total 4841
_reflns_threshold_expression 'I > 2\s(I)'
_cod_data_source_file jo9b01682_si_003.cif
_cod_data_source_block 3
_cod_depositor_comments
;
The following automatic conversions were performed:

data item '_exptl_crystal_density_meas' value 'not measured' was
changed to '?' -- the value is perceived as not measured.

Automatic conversion script
Id: cif_fix_values 6909 2019-04-08 15:41:33Z antanas 
;
_cod_database_code 4033825
_shelx_shelxl_version_number 2016/6
_shelx_space_group_comment
; 
The symmetry employed for this shelxl refinement is uniquely defined 
by the following loop, which should always be used as a source of 
symmetry information in preference to the above space-group names. 
They are only intended as comments. 
;

loop_
_space_group_symop_operation_xyz
'x, y, z'
'x+1/2, -y+1/2, -z'
'-x, y+1/2, -z+1/2'
'-x+1/2, -y, z+1/2'
'-x, -y, -z'
'-x-1/2, y-1/2, z'
'x, -y-1/2, z-1/2'
'x-1/2, y, -z-1/2'

loop_
_atom_site_label
_atom_site_type_symbol
_atom_site_fract_x
_atom_site_fract_y
_atom_site_fract_z
_atom_site_U_iso_or_equiv
_atom_site_adp_type
_atom_site_occupancy
_atom_site_site_symmetry_order
_atom_site_calc_flag
_atom_site_refinement_flags_posn
_atom_site_refinement_flags_adp
C1 C 0.4431(3) 1.0292(3) 0.29301(12) 0.0720(12) Uani 1 1 d . .
H1 H 0.472383 1.041411 0.262109 0.108 Uiso 1 1 calc R U
H21 H 0.457317 1.087218 0.316920 0.108 Uiso 1 1 calc R U
H20 H 0.385509 1.032044 0.286468 0.108 Uiso 1 1 calc R U
C2 C 0.46453(18) 0.9165(2) 0.31384(10) 0.0424(6) Uani 1 1 d . .
C3 C 0.50676(18) 0.8407(2) 0.28584(9) 0.0388(6) Uani 1 1 d . .
H24 H 0.523056 0.860280 0.253312 0.047 Uiso 1 1 calc R U
C4 C 0.52575(16) 0.7367(2) 0.30438(9) 0.0349(6) Uani 1 1 d . .
H25 H 0.555587 0.685377 0.285002 0.042 Uiso 1 1 calc R U
C5 C 0.50077(15) 0.70816(19) 0.35146(8) 0.0289(5) Uani 1 1 d . .
C6 C 0.59879(14) 0.64340(19) 0.45562(8) 0.0285(5) Uani 1 1 d . .
H14 H 0.542374 0.657852 0.464548 0.034 Uiso 1 1 calc R U
H19 H 0.626049 0.716134 0.451975 0.034 Uiso 1 1 calc R U
C7 C 0.63869(14) 0.57691(18) 0.49670(8) 0.0266(5) Uani 1 1 d . .
H18 H 0.609759 0.505598 0.500915 0.032 Uiso 1 1 calc R U
H15 H 0.694084 0.559138 0.486586 0.032 Uiso 1 1 calc R U
C8 C 0.64092(14) 0.63724(18) 0.54618(8) 0.0260(5) Uani 1 1 d . .
H16 H 0.585993 0.658960 0.555730 0.031 Uiso 1 1 calc R U
H17 H 0.661895 0.586291 0.571888 0.031 Uiso 1 1 calc R U
C9 C 0.71125(14) 0.81427(19) 0.63841(8) 0.0285(5) Uani 1 1 d . .
C10 C 0.77675(16) 0.8737(2) 0.65520(9) 0.0359(6) Uani 1 1 d . .
H34 H 0.799581 0.930478 0.635220 0.043 Uiso 1 1 calc R U
C11 C 0.80873(17) 0.8501(2) 0.70106(10) 0.0425(6) Uani 1 1 d . .
H5 H 0.853130 0.891805 0.712721 0.051 Uiso 1 1 calc R U
C12 C 0.77682(18) 0.7662(2) 0.73039(10) 0.0424(6) Uani 1 1 d . .
C13 C 0.8133(2) 0.7389(3) 0.78019(11) 0.0577(8) Uani 1 1 d . .
H3 H 0.771007 0.735128 0.805232 0.087 Uiso 1 1 calc R U
H4 H 0.851681 0.796988 0.789275 0.087 Uiso 1 1 calc R U
H2 H 0.840677 0.666862 0.778311 0.087 Uiso 1 1 calc R U
C14 C 0.67752(16) 0.7300(2) 0.66705(10) 0.0357(6) Uani 1 1 d . .
H6 H 0.632398 0.689568 0.655589 0.043 Uiso 1 1 calc R U
C15 C 0.71140(18) 0.7067(2) 0.71273(10) 0.0420(6) Uani 1 1 d . .
H7 H 0.689415 0.648743 0.732416 0.050 Uiso 1 1 calc R U
C16 C 0.77873(13) 0.71876(19) 0.53702(8) 0.0268(5) Uani 1 1 d . .
H33 H 0.790267 0.638136 0.539960 0.032 Uiso 1 1 calc R U
H8 H 0.808776 0.758227 0.563249 0.032 Uiso 1 1 calc R U
C17 C 0.80553(14) 0.76022(19) 0.48670(9) 0.0287(5) Uani 1 1 d . .
H32 H 0.790884 0.839827 0.483595 0.034 Uiso 1 1 calc R U
H31 H 0.775978 0.718718 0.460877 0.034 Uiso 1 1 calc R U
C18 C 0.92668(15) 0.5967(2) 0.47960(10) 0.0378(6) Uani 1 1 d . .
H30 H 0.983099 0.580852 0.471165 0.045 Uiso 1 1 calc R U
H9 H 0.918596 0.574405 0.514497 0.045 Uiso 1 1 calc R U
C19 C 0.87382(16) 0.5236(2) 0.44727(10) 0.0384(6) Uani 1 1 d . .
H10 H 0.892239 0.445459 0.450057 0.046 Uiso 1 1 calc R U
H11 H 0.818431 0.526888 0.460029 0.046 Uiso 1 1 calc R U
C20 C 0.87337(16) 0.5566(2) 0.39290(10) 0.0410(6) Uani 1 1 d . .
H28 H 0.929142 0.558360 0.380748 0.049 Uiso 1 1 calc R U
H29 H 0.851394 0.632847 0.389902 0.049 Uiso 1 1 calc R U
C21 C 0.71761(16) 0.4697(2) 0.38198(10) 0.0385(6) Uani 1 1 d . .
H27 H 0.682239 0.416010 0.364843 0.046 Uiso 1 1 calc R U
H12 H 0.722336 0.445341 0.416854 0.046 Uiso 1 1 calc R U
C22 C 0.67813(16) 0.5842(2) 0.38093(9) 0.0343(6) Uani 1 1 d . .
H13 H 0.714398 0.639742 0.396022 0.041 Uiso 1 1 calc R U
H26 H 0.668318 0.606502 0.346198 0.041 Uiso 1 1 calc R U
C23 C 0.44200(19) 0.8872(2) 0.36153(10) 0.0444(7) Uani 1 1 d . .
H23 H 0.413767 0.939354 0.381344 0.053 Uiso 1 1 calc R U
C24 C 0.45987(15) 0.7839(2) 0.38058(9) 0.0345(5) Uani 1 1 d . .
H22 H 0.444325 0.764733 0.413293 0.041 Uiso 1 1 calc R U
N1 N 0.60195(12) 0.58262(16) 0.40815(7) 0.0312(4) Uani 1 1 d . .
N2 N 0.69199(11) 0.73820(14) 0.54369(7) 0.0250(4) Uani 1 1 d . .
O1 O 0.58554(10) 0.84866(14) 0.58375(7) 0.0354(4) Uani 1 1 d . .
O2 O 0.71316(11) 0.93804(13) 0.56027(6) 0.0337(4) Uani 1 1 d . .
O3 O 0.53812(12) 0.50151(14) 0.33485(7) 0.0421(5) Uani 1 1 d . .
O4 O 0.45745(11) 0.54767(15) 0.40891(7) 0.0398(4) Uani 1 1 d . .
S1 S 0.52083(4) 0.57395(5) 0.37557(2) 0.03132(16) Uani 1 1 d . .
S2 S 0.67073(3) 0.84341(4) 0.57944(2) 0.02682(16) Uani 1 1 d . .
S3 S 0.91112(4) 0.74599(5) 0.47509(2) 0.03413(17) Uani 1 1 d . .
S4 S 0.81562(5) 0.46377(6) 0.35366(3) 0.0474(2) Uani 1 1 d . .

loop_
_atom_site_aniso_label
_atom_site_aniso_U_11
_atom_site_aniso_U_22
_atom_site_aniso_U_33
_atom_site_aniso_U_23
_atom_site_aniso_U_13
_atom_site_aniso_U_12
C1 0.130(4) 0.0481(18) 0.0375(16) 0.0129(14) 0.0186(19) 0.037(2)
C2 0.0612(18) 0.0348(14) 0.0312(13) 0.0044(11) 0.0035(12) 0.0122(13)
C3 0.0569(17) 0.0358(13) 0.0236(12) 0.0024(10) 0.0062(11) 0.0027(12)
C4 0.0494(15) 0.0301(12) 0.0253(12) -0.0053(9) 0.0032(11) 0.0025(11)
C5 0.0339(12) 0.0267(11) 0.0261(11) 0.0000(9) -0.0015(9) -0.0033(10)
C6 0.0322(12) 0.0250(11) 0.0283(12) -0.0031(9) 0.0007(9) 0.0028(9)
C7 0.0285(11) 0.0199(10) 0.0314(12) 0.0006(9) 0.0021(9) 0.0002(9)
C8 0.0287(11) 0.0203(10) 0.0291(11) 0.0019(9) 0.0011(9) -0.0021(9)
C9 0.0339(12) 0.0258(11) 0.0258(11) 0.0010(9) 0.0028(9) 0.0053(10)
C10 0.0427(14) 0.0352(13) 0.0298(12) 0.0015(10) -0.0007(10) -0.0060(11)
C11 0.0460(15) 0.0504(16) 0.0313(13) -0.0010(12) -0.0041(11) -0.0041(13)
C12 0.0487(16) 0.0497(16) 0.0287(13) 0.0021(11) 0.0029(11) 0.0093(13)
C13 0.071(2) 0.071(2) 0.0313(15) 0.0083(14) -0.0025(14) 0.0106(17)
C14 0.0386(14) 0.0312(13) 0.0373(14) 0.0017(11) 0.0063(11) -0.0005(10)
C15 0.0564(17) 0.0374(14) 0.0320(13) 0.0091(11) 0.0118(12) 0.0026(13)
C16 0.0262(11) 0.0241(11) 0.0302(12) 0.0027(9) -0.0016(9) 0.0000(9)
C17 0.0302(12) 0.0248(11) 0.0311(12) 0.0057(9) -0.0027(10) -0.0014(9)
C18 0.0313(13) 0.0413(14) 0.0409(14) 0.0117(11) 0.0056(11) 0.0072(11)
C19 0.0411(14) 0.0336(13) 0.0406(14) 0.0060(11) 0.0089(11) 0.0055(11)
C20 0.0374(14) 0.0458(15) 0.0398(14) 0.0013(12) 0.0100(11) 0.0024(12)
C21 0.0440(15) 0.0341(13) 0.0376(14) -0.0049(11) 0.0086(11) 0.0009(11)
C22 0.0405(14) 0.0331(13) 0.0293(12) 0.0007(10) 0.0048(10) 0.0008(11)
C23 0.0613(18) 0.0405(15) 0.0313(13) 0.0006(11) 0.0096(12) 0.0175(13)
C24 0.0380(14) 0.0402(14) 0.0254(12) 0.0047(10) 0.0056(10) 0.0042(11)
N1 0.0359(11) 0.0293(10) 0.0282(10) -0.0028(8) 0.0014(8) 0.0017(8)
N2 0.0261(9) 0.0187(9) 0.0301(10) -0.0003(7) -0.0006(8) -0.0007(7)
O1 0.0331(9) 0.0289(9) 0.0442(10) -0.0063(7) -0.0056(7) 0.0084(7)
O2 0.0483(10) 0.0195(8) 0.0332(9) 0.0043(7) -0.0071(8) -0.0026(7)
O3 0.0656(13) 0.0266(9) 0.0341(10) -0.0046(7) -0.0077(9) -0.0025(8)
O4 0.0408(10) 0.0389(10) 0.0397(10) 0.0088(8) -0.0052(8) -0.0128(8)
S1 0.0407(3) 0.0249(3) 0.0284(3) 0.0007(2) -0.0031(2) -0.0055(2)
S2 0.0318(3) 0.0185(3) 0.0302(3) 0.0006(2) -0.0044(2) 0.0025(2)
S3 0.0288(3) 0.0370(3) 0.0366(3) 0.0077(2) 0.0005(2) -0.0068(2)
S4 0.0484(4) 0.0527(4) 0.0413(4) -0.0116(3) 0.0129(3) 0.0054(3)

loop_
_atom_type_symbol
_atom_type_description
_atom_type_scat_dispersion_real
_atom_type_scat_dispersion_imag
_atom_type_scat_source
C C 0.0181 0.0091 'International Tables Vol C Tables 4.2.6.8 and 6.1.1.4'
H H 0.0000 0.0000 'International Tables Vol C Tables 4.2.6.8 and 6.1.1.4'
N N 0.0311 0.0180 'International Tables Vol C Tables 4.2.6.8 and 6.1.1.4'
O O 0.0492 0.0322 'International Tables Vol C Tables 4.2.6.8 and 6.1.1.4'
S S 0.3331 0.5567 'International Tables Vol C Tables 4.2.6.8 and 6.1.1.4'

loop_
_geom_angle_atom_site_label_1
_geom_angle_atom_site_label_2
_geom_angle_atom_site_label_3
_geom_angle
C2 C1 H1 109.5
C2 C1 H21 109.5
H1 C1 H21 109.5
C2 C1 H20 109.5
H1 C1 H20 109.5
H21 C1 H20 109.5
C3 C2 C23 118.8(2)
C3 C2 C1 120.6(2)
C23 C2 C1 120.6(3)
C2 C3 C4 121.0(2)
C2 C3 H24 119.5
C4 C3 H24 119.5
C5 C4 C3 119.2(2)
C5 C4 H25 120.4
C3 C4 H25 120.4
C4 C5 C24 120.7(2)
C4 C5 S1 120.44(19)
C24 C5 S1 118.83(18)
N1 C6 C7 111.05(18)
N1 C6 H14 109.4
C7 C6 H14 109.4
N1 C6 H19 109.4
C7 C6 H19 109.4
H14 C6 H19 108.0
C8 C7 C6 113.75(18)
C8 C7 H18 108.8
C6 C7 H18 108.8
C8 C7 H15 108.8
C6 C7 H15 108.8
H18 C7 H15 107.7
N2 C8 C7 111.28(18)
N2 C8 H16 109.4
C7 C8 H16 109.4
N2 C8 H17 109.4
C7 C8 H17 109.4
H16 C8 H17 108.0
C10 C9 C14 120.8(2)
C10 C9 S2 119.85(18)
C14 C9 S2 119.3(2)
C11 C10 C9 119.7(2)
C11 C10 H34 120.1
C9 C10 H34 120.1
C10 C11 C12 120.8(3)
C10 C11 H5 119.6
C12 C11 H5 119.6
C11 C12 C15 118.6(2)
C11 C12 C13 120.6(3)
C15 C12 C13 120.7(3)
C12 C13 H3 109.5
C12 C13 H4 109.5
H3 C13 H4 109.5
C12 C13 H2 109.5
H3 C13 H2 109.5
H4 C13 H2 109.5
C15 C14 C9 118.4(3)
C15 C14 H6 120.8
C9 C14 H6 120.8
C14 C15 C12 121.6(2)
C14 C15 H7 119.2
C12 C15 H7 119.2
N2 C16 C17 110.34(18)
N2 C16 H33 109.6
C17 C16 H33 109.6
N2 C16 H8 109.6
C17 C16 H8 109.6
H33 C16 H8 108.1
C16 C17 S3 114.52(16)
C16 C17 H32 108.6
S3 C17 H32 108.6
C16 C17 H31 108.6
S3 C17 H31 108.6
H32 C17 H31 107.6
C19 C18 S3 116.57(18)
C19 C18 H30 108.1
S3 C18 H30 108.1
C19 C18 H9 108.1
S3 C18 H9 108.1
H30 C18 H9 107.3
C20 C19 C18 114.0(2)
C20 C19 H10 108.7
C18 C19 H10 108.7
C20 C19 H11 108.7
C18 C19 H11 108.7
H10 C19 H11 107.6
C19 C20 S4 114.0(2)
C19 C20 H28 108.7
S4 C20 H28 108.7
C19 C20 H29 108.7
S4 C20 H29 108.7
H28 C20 H29 107.6
C22 C21 S4 114.82(18)
C22 C21 H27 108.6
S4 C21 H27 108.6
C22 C21 H12 108.6
S4 C21 H12 108.6
H27 C21 H12 107.5
N1 C22 C21 110.8(2)
N1 C22 H13 109.5
C21 C22 H13 109.5
N1 C22 H26 109.5
C21 C22 H26 109.5
H13 C22 H26 108.1
C24 C23 C2 121.1(2)
C24 C23 H23 119.4
C2 C23 H23 119.4
C23 C24 C5 119.1(2)
C23 C24 H22 120.4
C5 C24 H22 120.4
C22 N1 C6 117.32(19)
C22 N1 S1 117.04(16)
C6 N1 S1 118.25(16)
C16 N2 C8 116.19(17)
C16 N2 S2 114.10(15)
C8 N2 S2 118.68(15)
O4 S1 O3 120.09(12)
O4 S1 N1 107.08(11)
O3 S1 N1 106.68(11)
O4 S1 C5 107.01(12)
O3 S1 C5 107.93(11)
N1 S1 C5 107.48(11)
O1 S2 O2 119.14(10)
O1 S2 N2 107.44(10)
O2 S2 N2 106.90(10)
O1 S2 C9 108.52(11)
O2 S2 C9 106.99(11)
N2 S2 C9 107.32(10)
C17 S3 C18 102.86(11)
C21 S4 C20 102.19(12)

loop_
_geom_bond_atom_site_label_1
_geom_bond_atom_site_label_2
_geom_bond_distance
C1 C2 1.509(4)
C1 H1 0.9800
C1 H21 0.9800
C1 H20 0.9800
C2 C3 1.378(4)
C2 C23 1.388(4)
C3 C4 1.383(4)
C3 H24 0.9500
C4 C5 1.383(3)
C4 H25 0.9500
C5 C24 1.383(3)
C5 S1 1.770(2)
C6 N1 1.477(3)
C6 C7 1.522(3)
C6 H14 0.9900
C6 H19 0.9900
C7 C8 1.521(3)
C7 H18 0.9900
C7 H15 0.9900
C8 N2 1.485(3)
C8 H16 0.9900
C8 H17 0.9900
C9 C10 1.384(4)
C9 C14 1.393(3)
C9 S2 1.767(2)
C10 C11 1.380(4)
C10 H34 0.9500
C11 C12 1.389(4)
C11 H5 0.9500
C12 C15 1.392(4)
C12 C13 1.514(4)
C13 H3 0.9800
C13 H4 0.9800
C13 H2 0.9800
C14 C15 1.387(4)
C14 H6 0.9500
C15 H7 0.9500
C16 N2 1.482(3)
C16 C17 1.516(3)
C16 H33 0.9900
C16 H8 0.9900
C17 S3 1.803(2)
C17 H32 0.9900
C17 H31 0.9900
C18 C19 1.522(4)
C18 S3 1.814(3)
C18 H30 0.9900
C18 H9 0.9900
C19 C20 1.522(4)
C19 H10 0.9900
C19 H11 0.9900
C20 S4 1.817(3)
C20 H28 0.9900
C20 H29 0.9900
C21 C22 1.525(4)
C21 S4 1.812(3)
C21 H27 0.9900
C21 H12 0.9900
C22 N1 1.472(3)
C22 H13 0.9900
C22 H26 0.9900
C23 C24 1.376(4)
C23 H23 0.9500
C24 H22 0.9500
N1 S1 1.622(2)
N2 S2 1.6295(18)
O1 S2 1.4323(18)
O2 S2 1.4363(17)
O3 S1 1.4322(19)
O4 S1 1.4274(19)

loop_
_geom_hbond_atom_site_label_D
_geom_hbond_atom_site_label_H
_geom_hbond_atom_site_label_A
_geom_hbond_distance_DH
_geom_hbond_distance_HA
_geom_hbond_distance_DA
_geom_hbond_angle_DHA
_geom_hbond_site_symmetry_A
C18 H30 O1 0.99 2.42 3.230(3) 138.6 2_566
C16 H33 O2 0.99 2.46 3.430(3) 165.0 6_755
C6 H14 S3 0.99 2.97 3.891(2) 155.2 2_466
C18 H30 O1 0.99 2.42 3.230(3) 138.6 2_566
C16 H33 O2 0.99 2.46 3.430(3) 165.0 6_755
C6 H14 S3 0.99 2.97 3.891(2) 155.2 2_466
C18 H30 O1 0.99 2.42 3.230(3) 138.6 2_566
C16 H33 O2 0.99 2.46 3.430(3) 165.0 6_755
C6 H14 S3 0.99 2.97 3.891(2) 155.2 2_466
C6 H14 S3 0.99 2.97 3.891(2) 155.2 2_466
C16 H33 O2 0.99 2.46 3.430(3) 165.0 6_755
C18 H30 O1 0.99 2.42 3.230(3) 138.6 2_566
C6 H14 S3 0.99 2.97 3.891(2) 155.2 2_466
C16 H33 O2 0.99 2.46 3.430(3) 165.0 6_755
C18 H30 O1 0.99 2.42 3.230(3) 138.6 2_566
C6 H14 S3 0.99 2.97 3.891(2) 155.2 2_466
C16 H33 O2 0.99 2.46 3.430(3) 165.0 6_755
C18 H30 O1 0.99 2.42 3.230(3) 138.6 2_566

loop_
_geom_torsion_atom_site_label_1
_geom_torsion_atom_site_label_2
_geom_torsion_atom_site_label_3
_geom_torsion_atom_site_label_4
_geom_torsion
C23 C2 C3 C4 0.8(5)
C1 C2 C3 C4 -179.1(3)
C2 C3 C4 C5 1.0(4)
C3 C4 C5 C24 -2.4(4)
C3 C4 C5 S1 177.7(2)
N1 C6 C7 C8 177.32(18)
C6 C7 C8 N2 -65.5(2)
C14 C9 C10 C11 -0.6(4)
S2 C9 C10 C11 -179.4(2)
C9 C10 C11 C12 1.0(4)
C10 C11 C12 C15 -0.5(4)
C10 C11 C12 C13 178.6(3)
C10 C9 C14 C15 -0.3(4)
S2 C9 C14 C15 178.49(19)
C9 C14 C15 C12 0.9(4)
C11 C12 C15 C14 -0.5(4)
C13 C12 C15 C14 -179.6(3)
N2 C16 C17 S3 177.74(15)
S3 C18 C19 C20 51.9(3)
C18 C19 C20 S4 176.11(18)
S4 C21 C22 N1 -175.51(17)
C3 C2 C23 C24 -1.2(5)
C1 C2 C23 C24 178.7(3)
C2 C23 C24 C5 -0.2(5)
C4 C5 C24 C23 2.0(4)
S1 C5 C24 C23 -178.1(2)
C21 C22 N1 C6 109.8(2)
C21 C22 N1 S1 -100.7(2)
C7 C6 N1 C22 -77.9(2)
C7 C6 N1 S1 132.94(17)
C17 C16 N2 C8 112.8(2)
C17 C16 N2 S2 -103.54(19)
C7 C8 N2 C16 -67.6(2)
C7 C8 N2 S2 150.39(16)
C22 N1 S1 O4 166.70(17)
C6 N1 S1 O4 -44.1(2)
C22 N1 S1 O3 36.9(2)
C6 N1 S1 O3 -173.82(17)
C22 N1 S1 C5 -78.61(19)
C6 N1 S1 C5 70.63(19)
C4 C5 S1 O4 -149.8(2)
C24 C5 S1 O4 30.3(2)
C4 C5 S1 O3 -19.2(2)
C24 C5 S1 O3 160.9(2)
C4 C5 S1 N1 95.5(2)
C24 C5 S1 N1 -84.4(2)
C16 N2 S2 O1 -177.80(15)
C8 N2 S2 O1 -35.06(19)
C16 N2 S2 O2 53.23(17)
C8 N2 S2 O2 -164.03(16)
C16 N2 S2 C9 -61.27(18)
C8 N2 S2 C9 81.47(18)
C10 C9 S2 O1 -135.0(2)
C14 C9 S2 O1 46.2(2)
C10 C9 S2 O2 -5.2(2)
C14 C9 S2 O2 175.94(19)
C10 C9 S2 N2 109.2(2)
C14 C9 S2 N2 -69.6(2)
C16 C17 S3 C18 60.7(2)
C19 C18 S3 C17 53.8(2)
C22 C21 S4 C20 63.2(2)
C19 C20 S4 C21 57.5(2)
